data_4346304
loop_
_publ_author_name
'Boiocchi, Massimo'
'Ciarrocchi, Carlo'
'Fabbrizzi, Luigi'
'Licchelli, Maurizio'
'Mangano, Carlo'
'Poggi, Antonio'
'V\'azquez L\'opez, Miguel'

_publ_contact_author
;
  Luigi Fabbrizzi
  Dipartimento di Chimica 
  University of Pavia
  via Taramelli 12, I-27100 Pavia, ITALY
;
_publ_section_title
;
 Copper(II) Complexes of Cyclams Containing Nitrophenyl Substituents:
 Push-Pull Behavior and Scorpionate Coordination of the Nitro Group.
;
_journal_issue 21
_journal_name_full 'Inorganic chemistry'
_journal_page_first 10197
_journal_page_last 10207
_journal_paper_doi 10.1021/acs.inorgchem.5b01273
_journal_volume 54
_journal_year 2015
_chemical_formula_moiety 'C16 H27 Cu N5 O2, 2 (Cl O4)'
_chemical_formula_sum 'C16 H27 Cl2 Cu N5 O10'
_chemical_formula_weight 583.88
_chemical_name_common
;
trans-III-(RRSS)-(1-(2-nitrophenyl)-1,4,8,11-tetra-azacyclotetradecane)
-copper(ii) diperchlorate
;
_space_group_IT_number 14
_space_group_name_Hall '-P 2yn'
_space_group_name_H-M_alt 'P 1 21/n 1'
_symmetry_cell_setting monoclinic
_symmetry_Int_Tables_number 14
_symmetry_space_group_name_Hall '-P 2yn'
_symmetry_space_group_name_H-M 'P 1 21/n 1'
_atom_sites_solution_hydrogens geom
_atom_sites_solution_primary direct
_atom_sites_solution_secondary difmap
_audit_creation_method SHELXL-97
_cell_angle_alpha 90.00
_cell_angle_beta 94.54(2)
_cell_angle_gamma 90.00
_cell_formula_units_Z 4
_cell_length_a 7.726(3)
_cell_length_b 18.477(10)
_cell_length_c 16.006(8)
_cell_measurement_reflns_used 25
_cell_measurement_temperature 293(2)
_cell_measurement_theta_max 16
_cell_measurement_theta_min 13
_cell_volume 2277.7(19)
_computing_cell_refinement 'CAD4 Express (Enraf Nonius, 1994)'
_computing_data_collection 'CAD4 Express (Enraf Nonius, 1994)'
_computing_data_reduction 'PROFIT (Streltsov & Zavodnik, 1989)'
_computing_molecular_graphics 'MERCURY (Macrae et al.2008)'
_computing_publication_material 'WinGX publication routines (Farrugia, 1999)'
_computing_structure_refinement 'SHELXL-97 (Sheldrick, 2008)'
_computing_structure_solution 'SIR-97 (Altomare et al., 1999)'
_diffrn_ambient_temperature 293(2)
_diffrn_measured_fraction_theta_full 0.996
_diffrn_measured_fraction_theta_max 0.996
_diffrn_measurement_device_type 'Enraf-Nonius CAD4'
_diffrn_measurement_method 'profiled omega scans'
_diffrn_radiation_monochromator graphite
_diffrn_radiation_source 'fine-focus sealed tube'
_diffrn_radiation_type MoK\a
_diffrn_radiation_wavelength 0.71073
_diffrn_reflns_av_R_equivalents 0.0517
_diffrn_reflns_av_sigmaI/netI 0.0384
_diffrn_reflns_limit_h_max 9
_diffrn_reflns_limit_h_min -9
_diffrn_reflns_limit_k_max 21
_diffrn_reflns_limit_k_min 0
_diffrn_reflns_limit_l_max 18
_diffrn_reflns_limit_l_min 0
_diffrn_reflns_number 4129
_diffrn_reflns_theta_full 24.96
_diffrn_reflns_theta_max 24.96
_diffrn_reflns_theta_min 1.69
_diffrn_standards_decay_% 0
_diffrn_standards_interval_time 300
_diffrn_standards_number 3
_exptl_absorpt_coefficient_mu 1.257
_exptl_absorpt_correction_T_max 0.999
_exptl_absorpt_correction_T_min 0.895
_exptl_absorpt_correction_type psi-scan
_exptl_absorpt_process_details
;
North A.C.T., Phillips D.C. & Mathews F.S. (1968) Acta. Cryst. A24, 351.
;
_exptl_crystal_colour VIOLET
_exptl_crystal_density_diffrn 1.703
_exptl_crystal_density_method 'not measured'
_exptl_crystal_description 'PLATY PRISM'
_exptl_crystal_F_000 1204
_exptl_crystal_size_max 0.65
_exptl_crystal_size_mid 0.43
_exptl_crystal_size_min 0.07
_refine_diff_density_max 0.723
_refine_diff_density_min -0.803
_refine_diff_density_rms 0.103
_refine_ls_extinction_method none
_refine_ls_goodness_of_fit_ref 1.165
_refine_ls_hydrogen_treatment constr
_refine_ls_matrix_type full
_refine_ls_number_parameters 307
_refine_ls_number_reflns 3970
_refine_ls_number_restraints 0
_refine_ls_restrained_S_all 1.165
_refine_ls_R_factor_all 0.0948
_refine_ls_R_factor_gt 0.0800
_refine_ls_shift/su_max 0.001
_refine_ls_shift/su_mean 0.000
_refine_ls_structure_factor_coef Fsqd
_refine_ls_weighting_details 'calc w=1/[\s^2^(Fo^2^)+(0.0740P)^2^+8.0962P] where P=(Fo^2^+2Fc^2^)/3'
_refine_ls_weighting_scheme calc
_refine_ls_wR_factor_gt 0.1939
_refine_ls_wR_factor_ref 0.2091
_reflns_number_gt 3330
_reflns_number_total 3970
_reflns_threshold_expression >2\s(I)
_cod_data_source_file ic5b01273_si_002.cif
_cod_data_source_block TRANS_III_CuII(3)_2(ClO4)
_cod_depositor_comments
;
The following automatic conversions were performed:

data item '_refine_ls_hydrogen_treatment' value 'CONSTR' was changed
to 'constr' in accordance with the
/home/saulius/struct/COD-crude-data/automatic-downloads/DataCite-retrospective/ACS/depositions/lib/dictionaries/cif_core.dic
dictionary named 'cif_core.dic' version 2.4.2 last updated on
2011-04-26.

data item '_symmetry_cell_setting' value 'MONOCLINIC' was changed to
'monoclinic' in accordance with the
/home/saulius/struct/COD-crude-data/automatic-downloads/DataCite-retrospective/ACS/depositions/lib/dictionaries/cif_core.dic
dictionary named 'cif_core.dic' version 2.4.2 last updated on
2011-04-26.

Automatic conversion script
Id: cif_fix_values 6909 2019-04-08 15:41:33Z antanas 
;
_cod_original_sg_symbol_H-M 'P 21/n'
_cod_database_code 4346304

loop_
_symmetry_equiv_pos_as_xyz
'x, y, z'
'-x+1/2, y+1/2, -z+1/2'
'-x, -y, -z'
'x-1/2, -y-1/2, z-1/2'

loop_
_atom_site_label
_atom_site_type_symbol
_atom_site_fract_x
_atom_site_fract_y
_atom_site_fract_z
_atom_site_U_iso_or_equiv
_atom_site_adp_type
_atom_site_occupancy
_atom_site_symmetry_multiplicity
_atom_site_calc_flag
_atom_site_refinement_flags
Cu1 Cu 0.74602(11) 0.15295(5) 0.71111(5) 0.0506(3) Uani 1 1 d .
C1 C 1.0570(10) 0.0709(5) 0.7064(4) 0.0608(19) Uani 1 1 d .
H1A H 1.1681 0.0538 0.7312 0.073 Uiso 1 1 calc R
H1B H 1.0788 0.1123 0.6715 0.073 Uiso 1 1 calc R
C2 C 0.9732(11) 0.0116(5) 0.6518(5) 0.074(2) Uani 1 1 d .
H2A H 1.0635 -0.0155 0.6268 0.089 Uiso 1 1 calc R
H2B H 0.9137 -0.0215 0.6869 0.089 Uiso 1 1 calc R
C3 C 0.8470(12) 0.0386(5) 0.5838(5) 0.073(2) Uani 1 1 d .
H3A H 0.9063 0.0703 0.5471 0.088 Uiso 1 1 calc R
H3B H 0.8002 -0.0019 0.5508 0.088 Uiso 1 1 calc R
C4 C 0.5887(13) 0.1126(6) 0.5515(5) 0.083(3) Uani 1 1 d .
H4A H 0.5282 0.0756 0.5176 0.099 Uiso 1 1 calc R
H4B H 0.6571 0.1413 0.5155 0.099 Uiso 1 1 calc R
C5 C 0.4594(11) 0.1603(5) 0.5912(5) 0.075(2) Uani 1 1 d .
H5A H 0.3916 0.1873 0.5482 0.090 Uiso 1 1 calc R
H5B H 0.3806 0.1307 0.6209 0.090 Uiso 1 1 calc R
C6 C 0.4379(10) 0.2524(5) 0.7005(6) 0.075(2) Uani 1 1 d .
H6A H 0.3703 0.2189 0.7315 0.091 Uiso 1 1 calc R
H6B H 0.3576 0.2798 0.6631 0.091 Uiso 1 1 calc R
C7 C 0.5331(11) 0.3036(5) 0.7613(6) 0.074(2) Uani 1 1 d .
H7A H 0.4485 0.3335 0.7868 0.089 Uiso 1 1 calc R
H7B H 0.6049 0.3353 0.7303 0.089 Uiso 1 1 calc R
C8 C 0.6464(11) 0.2671(5) 0.8300(5) 0.070(2) Uani 1 1 d .
H8A H 0.6876 0.3031 0.8711 0.084 Uiso 1 1 calc R
H8B H 0.5778 0.2320 0.8580 0.084 Uiso 1 1 calc R
C9 C 0.9161(10) 0.2003(4) 0.8657(4) 0.0593(19) Uani 1 1 d .
H9A H 0.9763 0.2389 0.8971 0.071 Uiso 1 1 calc R
H9B H 0.8528 0.1716 0.9038 0.071 Uiso 1 1 calc R
C10 C 1.0415(10) 0.1544(4) 0.8242(5) 0.0578(18) Uani 1 1 d .
H10A H 1.1246 0.1337 0.8661 0.069 Uiso 1 1 calc R
H10B H 1.1046 0.1838 0.7866 0.069 Uiso 1 1 calc R
C11 C 0.9195(8) 0.0345(4) 0.8334(4) 0.0451(14) Uani 1 1 d .
C12 C 0.7620(9) 0.0169(4) 0.8669(4) 0.0468(15) Uani 1 1 d .
C13 C 0.7493(11) -0.0431(4) 0.9201(4) 0.0611(19) Uani 1 1 d .
H13 H 0.6438 -0.0548 0.9410 0.073 Uiso 1 1 calc R
C14 C 0.8938(14) -0.0842(4) 0.9409(5) 0.073(2) Uani 1 1 d .
H14 H 0.8853 -0.1250 0.9743 0.087 Uiso 1 1 calc R
C15 C 1.0503(13) -0.0658(5) 0.9131(5) 0.073(2) Uani 1 1 d .
H15 H 1.1486 -0.0927 0.9298 0.088 Uiso 1 1 calc R
C16 C 1.0636(10) -0.0071(4) 0.8600(5) 0.0609(19) Uani 1 1 d .
H16 H 1.1713 0.0046 0.8416 0.073 Uiso 1 1 calc R
N1 N 0.9471(7) 0.0948(3) 0.7756(3) 0.0446(12) Uani 1 1 d .
N2 N 0.7035(8) 0.0786(3) 0.6188(3) 0.0569(15) Uani 1 1 d .
H2N H 0.6371 0.0438 0.6409 0.068 Uiso 1 1 calc R
N3 N 0.5538(8) 0.2110(4) 0.6504(4) 0.0590(15) Uani 1 1 d .
H3N H 0.6064 0.2438 0.6184 0.071 Uiso 1 1 calc R
N4 N 0.7955(8) 0.2307(3) 0.7977(3) 0.0528(14) Uani 1 1 d .
H4N H 0.8561 0.2656 0.7726 0.063 Uiso 1 1 calc R
N5 N 0.6000(7) 0.0564(3) 0.8517(4) 0.0534(14) Uani 1 1 d .
O1 O 0.5665(7) 0.0883(3) 0.7851(4) 0.0706(15) Uani 1 1 d .
O2 O 0.4985(8) 0.0563(4) 0.9049(4) 0.092(2) Uani 1 1 d .
Cl1 Cl 0.9768(2) 0.25660(11) 0.54697(11) 0.0611(5) Uani 1 1 d .
O3 O 0.9529(11) 0.2459(5) 0.6332(4) 0.118(3) Uani 1 1 d .
O4 O 1.0394(10) 0.1899(4) 0.5162(5) 0.104(2) Uani 1 1 d .
O5 O 1.0988(10) 0.3117(4) 0.5364(4) 0.101(2) Uani 1 1 d .
O6 O 0.8171(9) 0.2726(4) 0.5029(5) 0.111(3) Uani 1 1 d .
Cl2 Cl 0.4435(2) -0.08727(11) 0.69519(13) 0.0638(5) Uani 1 1 d .
O7 O 0.6253(10) -0.0893(5) 0.7046(7) 0.146(4) Uani 1 1 d .
O8 O 0.3973(10) -0.0291(4) 0.6386(5) 0.102(2) Uani 1 1 d .
O9 O 0.3778(12) -0.0696(5) 0.7730(5) 0.117(3) Uani 1 1 d .
O10 O 0.3794(11) -0.1524(4) 0.6645(6) 0.122(3) Uani 1 1 d .

loop_
_atom_site_aniso_label
_atom_site_aniso_U_11
_atom_site_aniso_U_22
_atom_site_aniso_U_33
_atom_site_aniso_U_23
_atom_site_aniso_U_13
_atom_site_aniso_U_12
Cu1 0.0476(5) 0.0616(6) 0.0425(5) 0.0006(4) 0.0030(3) 0.0001(4)
C1 0.050(4) 0.080(5) 0.054(4) 0.003(4) 0.015(3) 0.000(4)
C2 0.073(5) 0.083(6) 0.070(5) -0.008(4) 0.028(4) 0.010(5)
C3 0.088(6) 0.079(6) 0.055(5) -0.021(4) 0.025(4) -0.009(5)
C4 0.089(7) 0.105(7) 0.052(5) -0.006(5) -0.004(4) -0.027(6)
C5 0.056(5) 0.101(7) 0.067(5) 0.003(5) -0.007(4) -0.002(5)
C6 0.047(4) 0.089(6) 0.091(6) 0.003(5) 0.010(4) 0.012(4)
C7 0.059(5) 0.080(6) 0.087(6) 0.005(5) 0.024(4) 0.016(4)
C8 0.068(5) 0.080(6) 0.064(5) -0.003(4) 0.021(4) 0.007(4)
C9 0.077(5) 0.057(4) 0.043(4) 0.000(3) 0.003(3) -0.011(4)
C10 0.057(4) 0.057(4) 0.058(4) 0.009(3) -0.004(3) -0.016(3)
C11 0.047(4) 0.047(4) 0.041(3) -0.006(3) 0.000(3) -0.001(3)
C12 0.059(4) 0.045(4) 0.036(3) -0.002(3) 0.000(3) -0.004(3)
C13 0.080(5) 0.061(5) 0.043(4) 0.001(3) 0.010(4) -0.014(4)
C14 0.108(7) 0.054(5) 0.053(4) 0.003(4) -0.013(5) -0.013(5)
C15 0.092(7) 0.062(5) 0.061(5) 0.001(4) -0.016(5) 0.018(5)
C16 0.056(4) 0.065(5) 0.061(4) 0.005(4) -0.005(3) 0.003(4)
N1 0.042(3) 0.049(3) 0.043(3) 0.001(2) 0.006(2) -0.004(2)
N2 0.054(3) 0.072(4) 0.045(3) -0.005(3) 0.002(3) -0.008(3)
N3 0.050(3) 0.071(4) 0.056(3) 0.012(3) 0.002(3) 0.001(3)
N4 0.059(3) 0.060(4) 0.042(3) 0.002(3) 0.013(3) -0.004(3)
N5 0.050(3) 0.064(4) 0.048(3) -0.004(3) 0.011(3) -0.010(3)
O1 0.050(3) 0.088(4) 0.075(4) 0.022(3) 0.010(3) -0.005(3)
O2 0.078(4) 0.136(6) 0.067(4) -0.002(4) 0.032(3) 0.008(4)
Cl1 0.0476(9) 0.0809(13) 0.0561(10) 0.0117(9) 0.0121(8) -0.0001(9)
O3 0.120(6) 0.179(8) 0.058(4) 0.004(4) 0.033(4) -0.048(6)
O4 0.111(6) 0.092(5) 0.115(6) 0.022(4) 0.043(4) 0.023(4)
O5 0.104(5) 0.121(6) 0.078(4) 0.019(4) 0.010(4) -0.048(4)
O6 0.064(4) 0.116(6) 0.147(7) 0.008(5) -0.029(4) 0.014(4)
Cl2 0.0554(10) 0.0676(12) 0.0694(12) -0.0138(10) 0.0108(9) 0.0006(9)
O7 0.055(4) 0.160(8) 0.224(10) -0.017(8) 0.017(5) 0.006(5)
O8 0.105(5) 0.098(5) 0.104(5) -0.005(4) 0.010(4) 0.001(4)
O9 0.138(7) 0.123(6) 0.096(5) -0.023(5) 0.044(5) 0.000(5)
O10 0.127(7) 0.095(5) 0.144(7) -0.049(5) 0.016(5) -0.028(5)

loop_
_atom_type_symbol
_atom_type_description
_atom_type_scat_dispersion_real
_atom_type_scat_dispersion_imag
_atom_type_scat_source
C C 0.0033 0.0016 'International Tables Vol C Tables 4.2.6.8 and 6.1.1.4'
H H 0.0000 0.0000 'International Tables Vol C Tables 4.2.6.8 and 6.1.1.4'
Cl Cl 0.1484 0.1585 'International Tables Vol C Tables 4.2.6.8 and 6.1.1.4'
Cu Cu 0.3201 1.2651 'International Tables Vol C Tables 4.2.6.8 and 6.1.1.4'
N N 0.0061 0.0033 'International Tables Vol C Tables 4.2.6.8 and 6.1.1.4'
O O 0.0106 0.0060 'International Tables Vol C Tables 4.2.6.8 and 6.1.1.4'

loop_
_geom_angle_atom_site_label_1
_geom_angle_atom_site_label_2
_geom_angle_atom_site_label_3
_geom_angle
N4 Cu1 N3 92.6(3)
N4 Cu1 N2 176.4(2)
N3 Cu1 N2 86.5(3)
N4 Cu1 N1 86.2(2)
N3 Cu1 N1 178.7(2)
N2 Cu1 N1 94.7(2)
N4 Cu1 O1 96.2(2)
N3 Cu1 O1 94.3(2)
N2 Cu1 O1 87.3(2)
N1 Cu1 O1 86.1(2)
N1 C1 C2 113.2(6)
N1 C1 H1A 108.9
C2 C1 H1A 108.9
N1 C1 H1B 108.9
C2 C1 H1B 108.9
H1A C1 H1B 107.7
C3 C2 C1 113.8(7)
C3 C2 H2A 108.8
C1 C2 H2A 108.8
C3 C2 H2B 108.8
C1 C2 H2B 108.8
H2A C2 H2B 107.7
N2 C3 C2 111.0(6)
N2 C3 H3A 109.4
C2 C3 H3A 109.4
N2 C3 H3B 109.4
C2 C3 H3B 109.4
H3A C3 H3B 108.0
N2 C4 C5 108.7(7)
N2 C4 H4A 110.0
C5 C4 H4A 110.0
N2 C4 H4B 110.0
C5 C4 H4B 110.0
H4A C4 H4B 108.3
N3 C5 C4 109.2(7)
N3 C5 H5A 109.8
C4 C5 H5A 109.8
N3 C5 H5B 109.8
C4 C5 H5B 109.8
H5A C5 H5B 108.3
N3 C6 C7 113.2(7)
N3 C6 H6A 108.9
C7 C6 H6A 108.9
N3 C6 H6B 108.9
C7 C6 H6B 108.9
H6A C6 H6B 107.8
C6 C7 C8 114.6(8)
C6 C7 H7A 108.6
C8 C7 H7A 108.6
C6 C7 H7B 108.6
C8 C7 H7B 108.6
H7A C7 H7B 107.6
N4 C8 C7 112.1(6)
N4 C8 H8A 109.2
C7 C8 H8A 109.2
N4 C8 H8B 109.2
C7 C8 H8B 109.2
H8A C8 H8B 107.9
C10 C9 N4 106.4(6)
C10 C9 H9A 110.4
N4 C9 H9A 110.4
C10 C9 H9B 110.4
N4 C9 H9B 110.4
H9A C9 H9B 108.6
C9 C10 N1 110.1(6)
C9 C10 H10A 109.6
N1 C10 H10A 109.6
C9 C10 H10B 109.6
N1 C10 H10B 109.6
H10A C10 H10B 108.2
C16 C11 C12 116.8(6)
C16 C11 N1 117.2(6)
C12 C11 N1 126.0(6)
C11 C12 C13 121.2(7)
C11 C12 N5 125.4(6)
C13 C12 N5 113.4(6)
C14 C13 C12 119.3(8)
C14 C13 H13 120.3
C12 C13 H13 120.3
C15 C14 C13 120.6(8)
C15 C14 H14 119.7
C13 C14 H14 119.7
C14 C15 C16 120.4(8)
C14 C15 H15 119.8
C16 C15 H15 119.8
C15 C16 C11 121.5(8)
C15 C16 H16 119.2
C11 C16 H16 119.2
C11 N1 C10 108.5(5)
C11 N1 C1 110.9(5)
C10 N1 C1 108.4(5)
C11 N1 Cu1 124.0(4)
C10 N1 Cu1 100.9(4)
C1 N1 Cu1 103.1(4)
C3 N2 C4 111.2(6)
C3 N2 Cu1 122.1(5)
C4 N2 Cu1 107.2(5)
C3 N2 H2N 105.0
C4 N2 H2N 105.0
Cu1 N2 H2N 105.0
C6 N3 C5 112.9(6)
C6 N3 Cu1 118.2(5)
C5 N3 Cu1 106.1(5)
C6 N3 H3N 106.3
C5 N3 H3N 106.3
Cu1 N3 H3N 106.3
C8 N4 C9 112.4(6)
C8 N4 Cu1 117.4(5)
C9 N4 Cu1 108.0(4)
C8 N4 H4N 106.1
C9 N4 H4N 106.1
Cu1 N4 H4N 106.1
O2 N5 O1 120.8(7)
O2 N5 C12 118.8(6)
O1 N5 C12 120.4(5)
N5 O1 Cu1 128.2(4)
O6 Cl1 O5 111.0(5)
O6 Cl1 O3 110.0(5)
O5 Cl1 O3 110.9(4)
O6 Cl1 O4 108.5(5)
O5 Cl1 O4 109.6(5)
O3 Cl1 O4 106.8(5)
O10 Cl2 O7 110.1(6)
O10 Cl2 O9 111.8(5)
O7 Cl2 O9 109.7(6)
O10 Cl2 O8 111.4(5)
O7 Cl2 O8 106.6(6)
O9 Cl2 O8 107.1(5)

loop_
_geom_bond_atom_site_label_1
_geom_bond_atom_site_label_2
_geom_bond_distance
Cu1 N4 2.012(6)
Cu1 N3 2.018(6)
Cu1 N2 2.026(6)
Cu1 N1 2.093(5)
Cu1 O1 2.239(5)
C1 N1 1.514(8)
C1 C2 1.514(11)
C1 H1A 0.9700
C1 H1B 0.9700
C2 C3 1.490(12)
C2 H2A 0.9700
C2 H2B 0.9700
C3 N2 1.478(10)
C3 H3A 0.9700
C3 H3B 0.9700
C4 N2 1.480(11)
C4 C5 1.509(13)
C4 H4A 0.9700
C4 H4B 0.9700
C5 N3 1.483(10)
C5 H5A 0.9700
C5 H5B 0.9700
C6 N3 1.464(10)
C6 C7 1.507(12)
C6 H6A 0.9700
C6 H6B 0.9700
C7 C8 1.509(12)
C7 H7A 0.9700
C7 H7B 0.9700
C8 N4 1.463(9)
C8 H8A 0.9700
C8 H8B 0.9700
C9 C10 1.483(11)
C9 N4 1.485(9)
C9 H9A 0.9700
C9 H9B 0.9700
C10 N1 1.503(8)
C10 H10A 0.9700
C10 H10B 0.9700
C11 C16 1.392(10)
C11 C12 1.406(9)
C11 N1 1.474(8)
C12 C13 1.406(10)
C12 N5 1.453(9)
C13 C14 1.369(12)
C13 H13 0.9300
C14 C15 1.364(13)
C14 H14 0.9300
C15 C16 1.386(11)
C15 H15 0.9300
C16 H16 0.9300
N2 H2N 0.9100
N3 H3N 0.9100
N4 H4N 0.9100
N5 O2 1.202(7)
N5 O1 1.228(7)
Cl1 O6 1.404(6)
Cl1 O5 1.406(7)
Cl1 O3 1.421(6)
Cl1 O4 1.426(8)
Cl2 O10 1.377(7)
Cl2 O7 1.402(8)
Cl2 O9 1.419(7)
Cl2 O8 1.432(8)
